data_7103833
loop_
_publ_author_name
'Venkatesan, Koushik'
'Fern\'andez, Francisco J'
'Blacque, Olivier'
'Fox, Thomas'
'Alfonso, Montserrat'
'Schmalle, Helmut W'
'Berke, Heinz'

_publ_section_title
;
 A facile and novel route to unprecedented manganese C4 cumulenic
 complexes
;
_journal_issue 16
_journal_name_full 'Chemical communications (Cambridge, England)'
_journal_page_first 2006
_journal_page_last 2008
_journal_paper_doi 10.1039/b304882a
_journal_year 2003
_chemical_formula_sum 'C55 H61 Mn O P2 Sn2'
_chemical_formula_weight 1092.30
_chemical_name_common
;
(eta$5!-cyclopentadienyl-manganese(i)-
bis(dimethylphosphino)ethane-bis(triphenyltin)-tetracumulene)
diethylether
;
_chemical_name_systematic
; 
[\h^5^-cyclopentadienyl-manganese(I)-bis(dimethylphosphino)ethane-
bis(triphenyltin)-tetracumulene] diethylether
;
_space_group_IT_number 33
_symmetry_cell_setting orthorhombic
_symmetry_space_group_name_Hall 'P 2c -2n'
_symmetry_space_group_name_H-M 'P n a 21'
_atom_sites_solution_hydrogens geom
_atom_sites_solution_primary direct
_atom_sites_solution_secondary difmap
_audit_creation_method SHELXL-97
_cell_angle_alpha 90.00
_cell_angle_beta 90.00
_cell_angle_gamma 90.00
_cell_formula_units_Z 4
_cell_length_a 19.9343(10)
_cell_length_b 21.6102(9)
_cell_length_c 12.0206(5)
_cell_measurement_reflns_used 8000
_cell_measurement_temperature 183(2)
_cell_measurement_theta_max 30.35
_cell_measurement_theta_min 2.55
_cell_volume 5178.3(4)
_computing_cell_refinement 'Stoe IPDS software'
_computing_data_collection 'Stoe IPDS software'
_computing_data_reduction 'XRED (Stoe & Cie, 1999)'
_computing_molecular_graphics 'PLATON, PLUTON (Spek, 1990, 1991)'
_computing_publication_material 'SHELXL-97 (Sheldrick, 1997)'
_computing_structure_refinement 'SHELXL-97 (Sheldrick, 1997)'
_computing_structure_solution 'SHELXS-97 (Sheldrick, 1990)'
_diffrn_ambient_temperature 183(2)
_diffrn_measured_fraction_theta_full 0.993
_diffrn_measured_fraction_theta_max 0.993
_diffrn_measurement_device_type 'Stoe IPDS diffractometer'
_diffrn_measurement_method '\f oscillation scan'
_diffrn_radiation_monochromator graphite
_diffrn_radiation_source 'fine-focus sealed tube'
_diffrn_radiation_type MoK\a
_diffrn_radiation_wavelength 0.71073
_diffrn_reflns_av_R_equivalents 0.0801
_diffrn_reflns_av_sigmaI/netI 0.1362
_diffrn_reflns_limit_h_max 0
_diffrn_reflns_limit_h_min -28
_diffrn_reflns_limit_k_max 30
_diffrn_reflns_limit_k_min 0
_diffrn_reflns_limit_l_max 17
_diffrn_reflns_limit_l_min -17
_diffrn_reflns_number 54386
_diffrn_reflns_theta_full 30.34
_diffrn_reflns_theta_max 30.34
_diffrn_reflns_theta_min 2.65
_diffrn_standards_decay_% 0
_diffrn_standards_interval_count ' image'
_diffrn_standards_interval_time 5.0
_diffrn_standards_number '50 to 200'
_exptl_absorpt_coefficient_mu 1.295
_exptl_absorpt_correction_T_max 0.8814
_exptl_absorpt_correction_T_min 0.7550
_exptl_absorpt_correction_type numerical
_exptl_absorpt_process_details 'Coppens et al. 1965'
_exptl_crystal_colour olive-green
_exptl_crystal_density_diffrn 1.401
_exptl_crystal_density_method 'not measured'
_exptl_crystal_description block
_exptl_crystal_F_000 2216
_exptl_crystal_size_max 0.23
_exptl_crystal_size_mid 0.19
_exptl_crystal_size_min 0.10
_refine_diff_density_max 0.711
_refine_diff_density_min -0.976
_refine_diff_density_rms 0.091
_refine_ls_abs_structure_details 'Flack H D (1983), Acta Cryst. A39, 876-881'
_refine_ls_abs_structure_Flack -0.022(17)
_refine_ls_extinction_method none
_refine_ls_goodness_of_fit_ref 0.799
_refine_ls_hydrogen_treatment mixed
_refine_ls_matrix_type full
_refine_ls_number_parameters 554
_refine_ls_number_reflns 15414
_refine_ls_number_restraints 1
_refine_ls_restrained_S_all 0.799
_refine_ls_R_factor_all 0.0867
_refine_ls_R_factor_gt 0.0350
_refine_ls_shift/su_max 0.002
_refine_ls_shift/su_mean 0.000
_refine_ls_structure_factor_coef Fsqd
_refine_ls_weighting_details w==1/[\s^2^(Fo^2^)
_refine_ls_weighting_scheme calc
_refine_ls_wR_factor_gt 0.0491
_refine_ls_wR_factor_ref 0.0541
_reflns_number_gt 8294
_reflns_number_total 15414
_reflns_threshold_expression >2sigma(I)
_cod_data_source_file b304882a.txt
_cod_data_source_block 3a
_cod_original_sg_symbol_H-M 'P na21'
_cod_database_code 7103833

loop_
_symmetry_equiv_pos_as_xyz
'x, y, z'
'-x, -y, z+1/2'
'x+1/2, -y+1/2, z'
'-x+1/2, y+1/2, z+1/2'

loop_
_atom_site_label
_atom_site_type_symbol
_atom_site_fract_x
_atom_site_fract_y
_atom_site_fract_z
_atom_site_U_iso_or_equiv
_atom_site_adp_type
_atom_site_occupancy
_atom_site_calc_flag
_atom_site_refinement_flags
_atom_site_disorder_assembly
_atom_site_disorder_group
Sn1 Sn 0.741300(15) 0.375632(13) 0.492341(19) 0.02612(7) Uani 1 d . . .
Sn2 Sn 0.752906(18) 0.549434(11) 0.51419(2) 0.02631(7) Uani 1 d . . .
Mn1 Mn 0.42018(3) 0.42351(3) 0.53447(5) 0.02786(16) Uani 1 d . . .
P1 P 0.44891(7) 0.35417(7) 0.40812(12) 0.0359(3) Uani 1 d . . .
P2 P 0.40027(7) 0.48490(7) 0.39082(11) 0.0346(3) Uani 1 d . . .
C1 C 0.5057(2) 0.4452(2) 0.5337(3) 0.0258(10) Uani 1 d . . .
C2 C 0.56949(19) 0.4561(2) 0.5252(4) 0.0284(9) Uani 1 d . . .
C3 C 0.63247(18) 0.46257(19) 0.5228(4) 0.0226(9) Uani 1 d . . .
C4 C 0.69844(19) 0.4646(2) 0.5201(4) 0.0286(10) Uani 1 d . . .
C5 C 0.4715(3) 0.3957(3) 0.2781(4) 0.0496(16) Uani 1 d . . .
H5A H 0.5163 0.4150 0.2857 0.059 Uiso 1 calc R . .
H5B H 0.4728 0.3664 0.2147 0.059 Uiso 1 calc R . .
C6 C 0.4179(3) 0.4456(3) 0.2578(4) 0.0462(15) Uani 1 d . . .
H6A H 0.3764 0.4264 0.2285 0.055 Uiso 1 calc R . .
H6B H 0.4343 0.4760 0.2024 0.055 Uiso 1 calc R . .
C7 C 0.3844(3) 0.2970(3) 0.3619(5) 0.0600(19) Uani 1 d . . .
H7A H 0.3995 0.2766 0.2935 0.090 Uiso 1 calc R . .
H7B H 0.3419 0.3184 0.3479 0.090 Uiso 1 calc R . .
H7C H 0.3778 0.2658 0.4202 0.090 Uiso 1 calc R . .
C8 C 0.5231(3) 0.3043(3) 0.4332(5) 0.0526(16) Uani 1 d . . .
H8A H 0.5159 0.2796 0.5005 0.079 Uiso 1 calc R . .
H8B H 0.5630 0.3302 0.4428 0.079 Uiso 1 calc R . .
H8C H 0.5296 0.2767 0.3694 0.079 Uiso 1 calc R . .
C9 C 0.4495(3) 0.5559(2) 0.3809(4) 0.0436(14) Uani 1 d . . .
H9A H 0.4360 0.5790 0.3144 0.065 Uiso 1 calc R . .
H9B H 0.4973 0.5455 0.3758 0.065 Uiso 1 calc R . .
H9C H 0.4418 0.5813 0.4472 0.065 Uiso 1 calc R . .
C10 C 0.3148(3) 0.5151(3) 0.3646(5) 0.0496(16) Uani 1 d . . .
H10A H 0.3069 0.5515 0.4116 0.074 Uiso 1 calc R . .
H10B H 0.2817 0.4831 0.3822 0.074 Uiso 1 calc R . .
H10C H 0.3107 0.5269 0.2862 0.074 Uiso 1 calc R . .
C11 C 0.3893(3) 0.4527(4) 0.7027(5) 0.0482(18) Uani 1 d . . .
H11 H 0.4101 0.4850 0.7437 0.058 Uiso 1 calc R . .
C12 C 0.3348(3) 0.4591(4) 0.6291(5) 0.0518(16) Uani 1 d . . .
H12 H 0.3123 0.4968 0.6126 0.062 Uiso 1 calc R . .
C13 C 0.3185(3) 0.3990(4) 0.5823(5) 0.059(2) Uani 1 d . . .
H13 H 0.2838 0.3907 0.5303 0.071 Uiso 1 calc R . .
C14 C 0.3642(3) 0.3542(3) 0.6284(5) 0.0567(19) Uani 1 d . . .
H14 H 0.3657 0.3112 0.6125 0.068 Uiso 1 calc R . .
C15 C 0.4077(3) 0.3883(3) 0.7046(4) 0.0550(17) Uani 1 d . . .
H15 H 0.4425 0.3708 0.7483 0.066 Uiso 1 calc R . .
C16 C 0.6918(2) 0.3079(2) 0.5995(4) 0.0314(11) Uani 1 d . . .
C17 C 0.6441(3) 0.3274(3) 0.6754(5) 0.0471(16) Uani 1 d . . .
H17 H 0.6339 0.3701 0.6832 0.056 Uiso 1 calc R . .
C18 C 0.6109(3) 0.2829(3) 0.7410(5) 0.0513(16) Uani 1 d . . .
H18 H 0.5766 0.2952 0.7912 0.062 Uiso 1 calc R . .
C19 C 0.6285(3) 0.2214(3) 0.7317(5) 0.0433(15) Uani 1 d . . .
H19 H 0.6067 0.1915 0.7770 0.052 Uiso 1 calc R . .
C20 C 0.6764(3) 0.2031(3) 0.6591(5) 0.0408(14) Uani 1 d . . .
H20 H 0.6882 0.1606 0.6540 0.049 Uiso 1 calc R . .
C21 C 0.7083(3) 0.2464(2) 0.5921(4) 0.0354(13) Uani 1 d . . .
H21 H 0.7417 0.2333 0.5409 0.043 Uiso 1 calc R . .
C22 C 0.7226(2) 0.3554(2) 0.3177(4) 0.0318(12) Uani 1 d . . .
C23 C 0.7641(3) 0.3152(2) 0.2593(4) 0.0507(16) Uani 1 d . . .
H23 H 0.8014 0.2965 0.2953 0.061 Uiso 1 calc R . .
C24 C 0.7511(5) 0.3023(3) 0.1482(4) 0.0668(18) Uani 1 d . . .
H24 H 0.7793 0.2752 0.1074 0.080 Uiso 1 calc R . .
C25 C 0.6954(4) 0.3301(4) 0.0976(5) 0.069(2) Uani 1 d . . .
H25 H 0.6850 0.3206 0.0224 0.083 Uiso 1 calc R . .
C26 C 0.6559(4) 0.3706(4) 0.1553(5) 0.077(3) Uani 1 d . . .
H26 H 0.6191 0.3901 0.1194 0.093 Uiso 1 calc R . .
C27 C 0.6694(3) 0.3831(3) 0.2648(5) 0.0501(17) Uani 1 d . . .
H27 H 0.6416 0.4111 0.3046 0.060 Uiso 1 calc R . .
C28 C 0.8479(2) 0.36681(19) 0.5214(4) 0.0337(11) Uani 1 d . . .
C29 C 0.8937(2) 0.3854(3) 0.4437(4) 0.0374(13) Uani 1 d . . .
H29 H 0.8787 0.4047 0.3772 0.045 Uiso 1 calc R . .
C30 C 0.9628(3) 0.3765(3) 0.4609(4) 0.0487(15) Uani 1 d . . .
H30 H 0.9942 0.3884 0.4055 0.058 Uiso 1 calc R . .
C31 C 0.9842(3) 0.3504(3) 0.5589(5) 0.0495(16) Uani 1 d . . .
H31 H 1.0309 0.3448 0.5715 0.059 Uiso 1 calc R . .
C32 C 0.9392(3) 0.3323(3) 0.6386(5) 0.0581(19) Uani 1 d . . .
H32 H 0.9547 0.3144 0.7060 0.070 Uiso 1 calc R . .
C33 C 0.8706(3) 0.3401(3) 0.6209(5) 0.0465(16) Uani 1 d . . .
H33 H 0.8394 0.3275 0.6760 0.056 Uiso 1 calc R . .
C34 C 0.8321(2) 0.5426(2) 0.3898(4) 0.0331(11) Uani 1 d . . .
C35 C 0.8974(2) 0.5541(3) 0.4190(5) 0.0530(17) Uani 1 d . . .
H35 H 0.9092 0.5628 0.4939 0.064 Uiso 1 calc R . .
C36 C 0.9472(3) 0.5525(3) 0.3330(7) 0.079(2) Uani 1 d . . .
H36 H 0.9925 0.5623 0.3500 0.094 Uiso 1 calc R . .
C37 C 0.9297(5) 0.5370(4) 0.2262(6) 0.078(3) Uani 1 d . . .
H37 H 0.9627 0.5336 0.1695 0.094 Uiso 1 calc R . .
C38 C 0.8624(4) 0.5263(4) 0.2031(6) 0.068(2) Uani 1 d . . .
H38 H 0.8497 0.5163 0.1290 0.082 Uiso 1 calc R . .
C39 C 0.8140(3) 0.5297(3) 0.2822(4) 0.0471(18) Uani 1 d . . .
H39 H 0.7683 0.5232 0.2633 0.057 Uiso 1 calc R . .
C40 C 0.7991(3) 0.5727(3) 0.6737(4) 0.0364(13) Uani 1 d . . .
C41 C 0.7835(2) 0.6308(3) 0.7197(4) 0.0423(13) Uani 1 d . . .
H41 H 0.7531 0.6573 0.6819 0.051 Uiso 1 calc R . .
C42 C 0.8119(3) 0.6500(4) 0.8194(5) 0.066(2) Uani 1 d . . .
H42 H 0.8017 0.6895 0.8498 0.080 Uiso 1 calc R . .
C43 C 0.8551(3) 0.6105(5) 0.8730(5) 0.077(3) Uani 1 d . . .
H43 H 0.8741 0.6232 0.9417 0.092 Uiso 1 calc R . .
C44 C 0.8727(4) 0.5515(4) 0.8305(6) 0.063(2) Uani 1 d . . .
H44 H 0.9031 0.5251 0.8686 0.075 Uiso 1 calc R . .
C45 C 0.8417(3) 0.5334(3) 0.7249(5) 0.0422(16) Uani 1 d . . .
H45 H 0.8516 0.4943 0.6928 0.051 Uiso 1 calc R . .
C46 C 0.6903(2) 0.6270(2) 0.4681(4) 0.0299(12) Uani 1 d . . .
C47 C 0.6217(2) 0.6284(2) 0.4969(5) 0.0372(11) Uani 1 d . . .
H47 H 0.6015 0.5944 0.5341 0.045 Uiso 1 calc R . .
C48 C 0.5842(3) 0.6800(3) 0.4701(4) 0.0467(15) Uani 1 d . . .
H48 H 0.5381 0.6816 0.4896 0.056 Uiso 1 calc R . .
C49 C 0.6133(4) 0.7297(3) 0.4148(5) 0.0547(19) Uani 1 d . . .
H49 H 0.5874 0.7655 0.3987 0.066 Uiso 1 calc R . .
C50 C 0.6798(4) 0.7271(3) 0.3833(5) 0.0537(17) Uani 1 d . . .
H50 H 0.6992 0.7603 0.3426 0.064 Uiso 1 calc R . .
C51 C 0.7186(3) 0.6755(2) 0.4114(5) 0.0426(14) Uani 1 d . . .
H51 H 0.7646 0.6741 0.3913 0.051 Uiso 1 calc R . .
O1 O 0.5289(3) 0.8478(2) 0.5419(4) 0.0886(16) Uani 1 d . . .
C52 C 0.4827(5) 0.8215(6) 0.6244(7) 0.128(5) Uani 1 d . . .
H52A H 0.4663 0.8551 0.6733 0.153 Uiso 1 calc R . .
H52B H 0.5075 0.7916 0.6714 0.153 Uiso 1 calc R . .
C53 C 0.4237(6) 0.7894(5) 0.5735(10) 0.150(5) Uani 1 d . . .
H53A H 0.3936 0.7750 0.6325 0.225 Uiso 1 calc R . .
H53B H 0.4393 0.7539 0.5298 0.225 Uiso 1 calc R . .
H53C H 0.3997 0.8183 0.5249 0.225 Uiso 1 calc R . .
C54 C 0.5864(6) 0.8803(7) 0.5746(12) 0.208(9) Uani 1 d . . .
H54A H 0.6116 0.8550 0.6291 0.249 Uiso 1 calc R . .
H54B H 0.5725 0.9190 0.6122 0.249 Uiso 1 calc R . .
C55 C 0.6314(5) 0.8960(4) 0.4804(16) 0.186(8) Uani 1 d . . .
H55A H 0.6688 0.9212 0.5075 0.278 Uiso 1 calc R . .
H55B H 0.6062 0.9192 0.4242 0.278 Uiso 1 calc R . .
H55C H 0.6489 0.8578 0.4472 0.278 Uiso 1 calc R . .

loop_
_atom_site_aniso_label
_atom_site_aniso_U_11
_atom_site_aniso_U_22
_atom_site_aniso_U_33
_atom_site_aniso_U_23
_atom_site_aniso_U_13
_atom_site_aniso_U_12
Sn1 0.02412(14) 0.02641(14) 0.02784(15) 0.00181(14) 0.00135(19) 0.00263(15)
Sn2 0.02409(13) 0.02604(15) 0.02881(15) 0.00116(14) 0.00000(17) -0.00217(15)
Mn1 0.0225(3) 0.0378(4) 0.0233(4) 0.0042(3) 0.0013(3) -0.0091(3)
P1 0.0355(8) 0.0348(8) 0.0373(7) -0.0034(6) -0.0017(6) -0.0090(6)
P2 0.0350(8) 0.0417(8) 0.0271(6) 0.0039(6) -0.0027(6) -0.0049(7)
C1 0.032(2) 0.027(2) 0.018(2) 0.0017(19) -0.0022(18) -0.002(2)
C2 0.030(2) 0.023(2) 0.033(3) -0.003(2) 0.000(2) -0.0063(19)
C3 0.0259(19) 0.0158(18) 0.026(3) -0.003(2) -0.001(2) -0.0015(17)
C4 0.0275(19) 0.031(2) 0.027(3) 0.001(3) 0.000(2) 0.0039(19)
C5 0.059(4) 0.067(4) 0.022(3) -0.005(3) 0.004(2) 0.000(3)
C6 0.057(4) 0.061(4) 0.020(2) -0.005(3) -0.009(2) 0.009(4)
C7 0.064(4) 0.042(4) 0.074(5) -0.020(3) -0.008(4) -0.017(3)
C8 0.059(4) 0.036(4) 0.063(4) -0.009(3) 0.000(3) 0.001(3)
C9 0.050(3) 0.040(4) 0.041(3) 0.011(3) 0.004(2) -0.011(3)
C10 0.040(3) 0.063(4) 0.047(3) 0.005(3) -0.010(3) -0.001(3)
C11 0.047(4) 0.073(5) 0.024(3) 0.001(3) 0.009(3) -0.013(4)
C12 0.035(3) 0.078(5) 0.043(3) 0.000(4) 0.016(3) -0.001(4)
C13 0.029(3) 0.108(6) 0.041(3) 0.010(4) 0.016(3) -0.027(4)
C14 0.063(4) 0.072(5) 0.035(3) 0.005(3) 0.014(3) -0.031(4)
C15 0.062(4) 0.072(5) 0.031(3) 0.019(3) -0.002(3) -0.023(4)
C16 0.031(3) 0.034(3) 0.029(3) 0.004(2) -0.008(2) 0.005(2)
C17 0.061(4) 0.031(3) 0.049(3) 0.008(3) 0.031(3) 0.008(3)
C18 0.056(3) 0.052(4) 0.045(3) 0.011(3) 0.031(3) 0.002(3)
C19 0.048(3) 0.040(4) 0.041(4) 0.017(3) 0.001(3) -0.015(3)
C20 0.047(4) 0.024(3) 0.052(4) 0.004(3) -0.004(3) 0.000(3)
C21 0.039(3) 0.022(3) 0.045(3) 0.003(2) 0.007(2) 0.005(2)
C22 0.034(3) 0.030(3) 0.032(3) 0.002(2) -0.002(2) -0.004(2)
C23 0.067(4) 0.054(3) 0.030(2) 0.004(3) 0.011(3) 0.022(3)
C24 0.112(6) 0.054(3) 0.034(3) -0.011(2) 0.021(5) 0.015(6)
C25 0.086(6) 0.091(6) 0.030(3) 0.002(4) -0.008(4) -0.001(5)
C26 0.073(5) 0.119(8) 0.040(4) 0.003(4) -0.029(4) 0.017(5)
C27 0.042(3) 0.081(5) 0.028(3) -0.006(3) -0.001(3) 0.016(4)
C28 0.035(2) 0.024(2) 0.043(3) 0.002(3) -0.001(2) 0.0069(19)
C29 0.021(2) 0.050(4) 0.042(3) 0.010(3) 0.006(2) 0.005(3)
C30 0.027(3) 0.063(4) 0.056(4) 0.005(3) 0.003(2) -0.004(3)
C31 0.024(3) 0.062(5) 0.063(4) 0.000(3) -0.005(3) 0.000(3)
C32 0.040(4) 0.091(6) 0.043(3) 0.014(4) -0.015(3) 0.002(4)
C33 0.031(3) 0.076(5) 0.032(3) 0.015(3) -0.001(2) 0.002(3)
C34 0.035(3) 0.021(3) 0.043(3) 0.010(3) 0.009(2) -0.002(2)
C35 0.025(3) 0.071(5) 0.063(4) -0.016(4) 0.009(3) -0.009(3)
C36 0.032(3) 0.060(5) 0.144(7) -0.005(5) 0.033(4) -0.013(3)
C37 0.118(7) 0.055(5) 0.061(5) 0.003(4) 0.053(5) -0.001(5)
C38 0.068(5) 0.100(7) 0.038(4) -0.003(4) 0.000(4) 0.008(5)
C39 0.042(4) 0.070(5) 0.030(3) 0.007(3) 0.007(3) 0.012(4)
C40 0.025(3) 0.055(4) 0.029(3) -0.001(3) 0.002(2) -0.011(3)
C41 0.040(3) 0.050(4) 0.037(3) -0.010(3) -0.004(2) -0.006(3)
C42 0.054(4) 0.097(6) 0.048(4) -0.036(4) -0.006(3) -0.010(4)
C43 0.041(4) 0.146(9) 0.044(4) -0.028(5) 0.002(3) -0.005(5)
C44 0.055(5) 0.076(6) 0.056(4) 0.008(4) -0.022(4) -0.003(4)
C45 0.032(4) 0.043(4) 0.051(4) 0.008(3) -0.014(3) 0.001(3)
C46 0.041(3) 0.031(3) 0.018(3) -0.002(2) -0.0058(18) 0.005(2)
C47 0.040(2) 0.044(3) 0.028(2) -0.002(3) -0.003(3) 0.012(2)
C48 0.047(3) 0.052(4) 0.042(3) -0.011(3) -0.001(3) 0.019(3)
C49 0.084(5) 0.033(4) 0.047(4) -0.009(3) -0.021(4) 0.022(4)
C50 0.085(5) 0.032(4) 0.044(4) 0.009(3) -0.016(4) -0.001(4)
C51 0.048(3) 0.033(3) 0.047(3) 0.005(3) -0.009(3) -0.005(3)
O1 0.107(4) 0.063(3) 0.095(4) -0.011(3) -0.011(3) 0.022(3)
C52 0.117(9) 0.204(13) 0.062(5) 0.004(7) 0.020(6) 0.080(9)
C53 0.123(9) 0.108(9) 0.220(16) -0.050(8) 0.059(9) 0.003(8)
C54 0.087(8) 0.243(16) 0.29(2) -0.201(15) -0.025(10) -0.020(10)
C55 0.088(7) 0.051(5) 0.42(3) 0.051(11) -0.086(13) -0.011(5)

loop_
_atom_type_symbol
_atom_type_description
_atom_type_scat_dispersion_real
_atom_type_scat_dispersion_imag
_atom_type_scat_source
C C 0.0033 0.0016 'International Tables Vol C Tables 4.2.6.8 and 6.1.1.4'
H H 0.0000 0.0000 'International Tables Vol C Tables 4.2.6.8 and 6.1.1.4'
Mn Mn 0.3368 0.7283 'International Tables Vol C Tables 4.2.6.8 and 6.1.1.4'
O O 0.0106 0.0060 'International Tables Vol C Tables 4.2.6.8 and 6.1.1.4'
P P 0.1023 0.0942 'International Tables Vol C Tables 4.2.6.8 and 6.1.1.4'
Sn Sn -0.6537 1.4246 'International Tables Vol C Tables 4.2.6.8 and 6.1.1.4'

loop_
_geom_angle_atom_site_label_1
_geom_angle_atom_site_label_2
_geom_angle_atom_site_label_3
_geom_angle
_geom_angle_site_symmetry_1
_geom_angle_site_symmetry_3
_geom_angle_publ_flag
C4 Sn1 C28 116.64(15) . . yes
C4 Sn1 C22 105.3(2) . . yes
C28 Sn1 C22 107.83(19) . . yes
C4 Sn1 C16 109.32(19) . . yes
C28 Sn1 C16 106.83(17) . . yes
C22 Sn1 C16 110.90(18) . . yes
C4 Sn2 C46 112.43(16) . . yes
C4 Sn2 C34 109.50(19) . . yes
C46 Sn2 C34 107.13(18) . . yes
C4 Sn2 C40 112.5(2) . . yes
C46 Sn2 C40 106.8(2) . . yes
C34 Sn2 C40 108.2(2) . . yes
C1 Mn1 C13 164.9(2) . . yes
C1 Mn1 C14 132.6(2) . . yes
C13 Mn1 C14 38.6(2) . . yes
C1 Mn1 C12 131.3(2) . . yes
C13 Mn1 C12 38.9(2) . . yes
C14 Mn1 C12 64.8(3) . . yes
C1 Mn1 C15 101.9(2) . . yes
C13 Mn1 C15 64.1(2) . . yes
C14 Mn1 C15 38.9(2) . . yes
C12 Mn1 C15 63.2(3) . . yes
C1 Mn1 C11 101.5(2) . . yes
C13 Mn1 C11 64.3(2) . . yes
C14 Mn1 C11 65.1(3) . . yes
C12 Mn1 C11 37.4(2) . . yes
C15 Mn1 C11 38.2(2) . . yes
C1 Mn1 P1 85.76(14) . . yes
C13 Mn1 P1 105.0(2) . . yes
C14 Mn1 P1 91.31(19) . . yes
C12 Mn1 P1 142.94(19) . . yes
C15 Mn1 P1 115.7(2) . . yes
C11 Mn1 P1 153.7(2) . . yes
C1 Mn1 P2 90.58(14) . . yes
C13 Mn1 P2 100.67(19) . . yes
C14 Mn1 P2 136.33(19) . . yes
C12 Mn1 P2 93.17(18) . . yes
C15 Mn1 P2 156.0(2) . . yes
C11 Mn1 P2 119.6(2) . . yes
P1 Mn1 P2 85.22(6) . . yes
C8 P1 C5 102.9(3) . . yes
C8 P1 C7 102.3(3) . . yes
C5 P1 C7 103.7(3) . . yes
C8 P1 Mn1 119.30(19) . . yes
C5 P1 Mn1 108.29(19) . . yes
C7 P1 Mn1 118.3(2) . . yes
C9 P2 C6 103.2(3) . . yes
C9 P2 C10 100.8(3) . . yes
C6 P2 C10 101.0(3) . . yes
C9 P2 Mn1 117.27(18) . . yes
C6 P2 Mn1 111.5(2) . . yes
C10 P2 Mn1 120.61(19) . . yes
C2 C1 Mn1 173.5(4) . . yes
C3 C2 C1 174.7(5) . . yes
C2 C3 C4 175.5(5) . . yes
C3 C4 Sn1 112.0(3) . . yes
C3 C4 Sn2 122.6(3) . . yes
Sn1 C4 Sn2 124.51(18) . . yes
C6 C5 P1 107.7(4) . . yes
C6 C5 H5A 110.2 . . yes
P1 C5 H5A 110.2 . . yes
C6 C5 H5B 110.2 . . yes
P1 C5 H5B 110.2 . . yes
H5A C5 H5B 108.5 . . yes
C5 C6 P2 108.5(3) . . yes
C5 C6 H6A 110.0 . . yes
P2 C6 H6A 110.0 . . yes
C5 C6 H6B 110.0 . . yes
P2 C6 H6B 110.0 . . yes
H6A C6 H6B 108.4 . . yes
P1 C7 H7A 109.5 . . yes
P1 C7 H7B 109.5 . . yes
H7A C7 H7B 109.5 . . yes
P1 C7 H7C 109.5 . . yes
H7A C7 H7C 109.5 . . yes
H7B C7 H7C 109.5 . . yes
P1 C8 H8A 109.5 . . yes
P1 C8 H8B 109.5 . . yes
H8A C8 H8B 109.5 . . yes
P1 C8 H8C 109.5 . . yes
H8A C8 H8C 109.5 . . yes
H8B C8 H8C 109.5 . . yes
P2 C9 H9A 109.5 . . yes
P2 C9 H9B 109.5 . . yes
H9A C9 H9B 109.5 . . yes
P2 C9 H9C 109.5 . . yes
H9A C9 H9C 109.5 . . yes
H9B C9 H9C 109.5 . . yes
P2 C10 H10A 109.5 . . yes
P2 C10 H10B 109.5 . . yes
H10A C10 H10B 109.5 . . yes
P2 C10 H10C 109.5 . . yes
H10A C10 H10C 109.5 . . yes
H10B C10 H10C 109.5 . . yes
C12 C11 C15 107.6(6) . . yes
C12 C11 Mn1 70.6(3) . . yes
C15 C11 Mn1 70.5(3) . . yes
C12 C11 H11 126.2 . . yes
C15 C11 H11 126.2 . . yes
Mn1 C11 H11 124.3 . . yes
C11 C12 C13 109.1(7) . . yes
C11 C12 Mn1 72.1(3) . . yes
C13 C12 Mn1 70.0(3) . . yes
C11 C12 H12 125.4 . . yes
C13 C12 H12 125.4 . . yes
Mn1 C12 H12 124.1 . . yes
C14 C13 C12 108.1(5) . . yes
C14 C13 Mn1 71.1(3) . . yes
C12 C13 Mn1 71.1(3) . . yes
C14 C13 H13 126.0 . . yes
C12 C13 H13 126.0 . . yes
Mn1 C13 H13 123.5 . . yes
C13 C14 C15 106.1(6) . . yes
C13 C14 Mn1 70.3(3) . . yes
C15 C14 Mn1 71.0(3) . . yes
C13 C14 H14 126.9 . . yes
C15 C14 H14 126.9 . . yes
Mn1 C14 H14 123.5 . . yes
C11 C15 C14 109.1(6) . . yes
C11 C15 Mn1 71.3(3) . . yes
C14 C15 Mn1 70.0(3) . . yes
C11 C15 H15 125.5 . . yes
C14 C15 H15 125.5 . . yes
Mn1 C15 H15 124.8 . . yes
C21 C16 C17 120.1(5) . . yes
C21 C16 Sn1 120.2(4) . . yes
C17 C16 Sn1 119.7(4) . . yes
C16 C17 C18 119.0(5) . . yes
C16 C17 H17 120.5 . . yes
C18 C17 H17 120.5 . . yes
C19 C18 C17 119.5(5) . . yes
C19 C18 H18 120.2 . . yes
C17 C18 H18 120.2 . . yes
C20 C19 C18 121.0(5) . . yes
C20 C19 H19 119.5 . . yes
C18 C19 H19 119.5 . . yes
C19 C20 C21 120.0(5) . . yes
C19 C20 H20 120.0 . . yes
C21 C20 H20 120.0 . . yes
C16 C21 C20 120.3(5) . . yes
C16 C21 H21 119.8 . . yes
C20 C21 H21 119.8 . . yes
C27 C22 C23 119.8(5) . . yes
C27 C22 Sn1 119.4(4) . . yes
C23 C22 Sn1 120.8(4) . . yes
C24 C23 C22 120.0(6) . . yes
C24 C23 H23 120.0 . . yes
C22 C23 H23 120.0 . . yes
C23 C24 C25 118.7(6) . . yes
C23 C24 H24 120.6 . . yes
C25 C24 H24 120.6 . . yes
C26 C25 C24 120.7(6) . . yes
C26 C25 H25 119.6 . . yes
C24 C25 H25 119.6 . . yes
C25 C26 C27 120.0(7) . . yes
C25 C26 H26 120.0 . . yes
C27 C26 H26 120.0 . . yes
C26 C27 C22 120.7(6) . . yes
C26 C27 H27 119.7 . . yes
C22 C27 H27 119.7 . . yes
C29 C28 C33 119.1(4) . . yes
C29 C28 Sn1 121.4(3) . . yes
C33 C28 Sn1 119.5(4) . . yes
C28 C29 C30 121.0(5) . . yes
C28 C29 H29 119.5 . . yes
C30 C29 H29 119.5 . . yes
C31 C30 C29 119.1(5) . . yes
C31 C30 H30 120.4 . . yes
C29 C30 H30 120.4 . . yes
C32 C31 C30 120.8(5) . . yes
C32 C31 H31 119.6 . . yes
C30 C31 H31 119.6 . . yes
C31 C32 C33 120.1(5) . . yes
C31 C32 H32 119.9 . . yes
C33 C32 H32 119.9 . . yes
C32 C33 C28 119.8(5) . . yes
C32 C33 H33 120.1 . . yes
C28 C33 H33 120.1 . . yes
C35 C34 C39 121.8(5) . . yes
C35 C34 Sn2 120.0(4) . . yes
C39 C34 Sn2 118.1(4) . . yes
C34 C35 C36 118.0(5) . . yes
C34 C35 H35 121.0 . . yes
C36 C35 H35 121.0 . . yes
C37 C36 C35 120.2(6) . . yes
C37 C36 H36 119.9 . . yes
C35 C36 H36 119.9 . . yes
C36 C37 C38 118.2(6) . . yes
C36 C37 H37 120.9 . . yes
C38 C37 H37 120.9 . . yes
C39 C38 C37 122.5(7) . . yes
C39 C38 H38 118.7 . . yes
C37 C38 H38 118.7 . . yes
C38 C39 C34 119.1(6) . . yes
C38 C39 H39 120.5 . . yes
C34 C39 H39 120.5 . . yes
C45 C40 C41 121.4(5) . . yes
C45 C40 Sn2 121.4(5) . . yes
C41 C40 Sn2 117.2(4) . . yes
C42 C41 C40 121.1(6) . . yes
C42 C41 H41 119.5 . . yes
C40 C41 H41 119.5 . . yes
C43 C42 C41 118.3(7) . . yes
C43 C42 H42 120.9 . . yes
C41 C42 H42 120.9 . . yes
C42 C43 C44 123.1(6) . . yes
C42 C43 H43 118.5 . . yes
C44 C43 H43 118.5 . . yes
C43 C44 C45 116.7(7) . . yes
C43 C44 H44 121.7 . . yes
C45 C44 H44 121.7 . . yes
C40 C45 C44 119.5(7) . . yes
C40 C45 H45 120.3 . . yes
C44 C45 H45 120.3 . . yes
C51 C46 C47 120.3(5) . . yes
C51 C46 Sn2 118.9(4) . . yes
C47 C46 Sn2 120.9(4) . . yes
C48 C47 C46 119.0(5) . . yes
C48 C47 H47 120.5 . . yes
C46 C47 H47 120.5 . . yes
C47 C48 C49 120.7(6) . . yes
C47 C48 H48 119.6 . . yes
C49 C48 H48 119.6 . . yes
C50 C49 C48 120.0(6) . . yes
C50 C49 H49 120.0 . . yes
C48 C49 H49 120.0 . . yes
C49 C50 C51 119.8(6) . . yes
C49 C50 H50 120.1 . . yes
C51 C50 H50 120.1 . . yes
C46 C51 C50 120.2(6) . . yes
C46 C51 H51 119.9 . . yes
C50 C51 H51 119.9 . . yes
C54 O1 C52 121.2(9) . . yes
O1 C52 C53 113.3(7) . . yes
O1 C52 H52A 108.9 . . yes
C53 C52 H52A 108.9 . . yes
O1 C52 H52B 108.9 . . yes
C53 C52 H52B 108.9 . . yes
H52A C52 H52B 107.7 . . yes
C52 C53 H53A 109.5 . . yes
C52 C53 H53B 109.5 . . yes
H53A C53 H53B 109.5 . . yes
C52 C53 H53C 109.5 . . yes
H53A C53 H53C 109.5 . . yes
H53B C53 H53C 109.5 . . yes
O1 C54 C55 113.3(10) . . yes
O1 C54 H54A 108.9 . . yes
C55 C54 H54A 108.9 . . yes
O1 C54 H54B 108.9 . . yes
C55 C54 H54B 108.9 . . yes
H54A C54 H54B 107.7 . . yes
C54 C55 H55A 109.5 . . yes
C54 C55 H55B 109.5 . . yes
H55A C55 H55B 109.5 . . yes
C54 C55 H55C 109.5 . . yes
H55A C55 H55C 109.5 . . yes
H55B C55 H55C 109.5 . . yes

loop_
_geom_bond_atom_site_label_1
_geom_bond_atom_site_label_2
_geom_bond_distance
_geom_bond_site_symmetry_2
_geom_bond_publ_flag
Sn1 C4 2.130(5) . yes
Sn1 C28 2.161(4) . yes
Sn1 C22 2.176(5) . yes
Sn1 C16 2.185(5) . yes
Sn2 C4 2.132(5) . yes
Sn2 C46 2.163(5) . yes
Sn2 C34 2.178(5) . yes
Sn2 C40 2.186(5) . yes
Mn1 C1 1.769(4) . yes
Mn1 C13 2.172(5) . yes
Mn1 C14 2.183(6) . yes
Mn1 C12 2.186(6) . yes
Mn1 C15 2.196(5) . yes
Mn1 C11 2.206(6) . yes
Mn1 P1 2.2091(16) . yes
Mn1 P2 2.2134(15) . yes
P1 C8 1.855(6) . yes
P1 C5 1.858(5) . yes
P1 C7 1.869(6) . yes
P2 C9 1.826(5) . yes
P2 C6 1.844(5) . yes
P2 C10 1.851(6) . yes
C1 C2 1.296(5) . yes
C2 C3 1.264(5) . yes
C3 C4 1.316(5) . yes
C5 C6 1.538(8) . yes
C5 H5A 0.9900 . yes
C5 H5B 0.9900 . yes
C6 H6A 0.9900 . yes
C6 H6B 0.9900 . yes
C7 H7A 0.9800 . yes
C7 H7B 0.9800 . yes
C7 H7C 0.9800 . yes
C8 H8A 0.9800 . yes
C8 H8B 0.9800 . yes
C8 H8C 0.9800 . yes
C9 H9A 0.9800 . yes
C9 H9B 0.9800 . yes
C9 H9C 0.9800 . yes
C10 H10A 0.9800 . yes
C10 H10B 0.9800 . yes
C10 H10C 0.9800 . yes
C11 C12 1.407(8) . yes
C11 C15 1.439(10) . yes
C11 H11 0.9500 . yes
C12 C13 1.452(9) . yes
C12 H12 0.9500 . yes
C13 C14 1.441(9) . yes
C13 H13 0.9500 . yes
C14 C15 1.459(8) . yes
C14 H14 0.9500 . yes
C15 H15 0.9500 . yes
C16 C21 1.374(7) . yes
C16 C17 1.383(7) . yes
C17 C18 1.409(8) . yes
C17 H17 0.9500 . yes
C18 C19 1.378(8) . yes
C18 H18 0.9500 . yes
C19 C20 1.353(8) . yes
C19 H19 0.9500 . yes
C20 C21 1.388(7) . yes
C20 H20 0.9500 . yes
C21 H21 0.9500 . yes
C22 C27 1.375(7) . yes
C22 C23 1.390(7) . yes
C23 C24 1.388(7) . yes
C23 H23 0.9500 . yes
C24 C25 1.400(10) . yes
C24 H24 0.9500 . yes
C25 C26 1.367(10) . yes
C25 H25 0.9500 . yes
C26 C27 1.371(8) . yes
C26 H26 0.9500 . yes
C27 H27 0.9500 . yes
C28 C29 1.367(6) . yes
C28 C33 1.403(7) . yes
C29 C30 1.406(7) . yes
C29 H29 0.9500 . yes
C30 C31 1.375(7) . yes
C30 H30 0.9500 . yes
C31 C32 1.370(8) . yes
C31 H31 0.9500 . yes
C32 C33 1.394(8) . yes
C32 H32 0.9500 . yes
C33 H33 0.9500 . yes
C34 C35 1.371(7) . yes
C34 C39 1.372(7) . yes
C35 C36 1.435(8) . yes
C35 H35 0.9500 . yes
C36 C37 1.373(10) . yes
C36 H36 0.9500 . yes
C37 C38 1.390(11) . yes
C37 H37 0.9500 . yes
C38 C39 1.356(9) . yes
C38 H38 0.9500 . yes
C39 H39 0.9500 . yes
C40 C45 1.350(8) . yes
C40 C41 1.407(8) . yes
C41 C42 1.389(7) . yes
C41 H41 0.9500 . yes
C42 C43 1.374(10) . yes
C42 H42 0.9500 . yes
C43 C44 1.417(11) . yes
C43 H43 0.9500 . yes
C44 C45 1.464(9) . yes
C44 H44 0.9500 . yes
C45 H45 0.9500 . yes
C46 C51 1.371(7) . yes
C46 C47 1.412(6) . yes
C47 C48 1.379(7) . yes
C47 H47 0.9500 . yes
C48 C49 1.390(8) . yes
C48 H48 0.9500 . yes
C49 C50 1.381(9) . yes
C49 H49 0.9500 . yes
C50 C51 1.398(8) . yes
C50 H50 0.9500 . yes
C51 H51 0.9500 . yes
O1 C54 1.401(10) . yes
O1 C52 1.467(10) . yes
C52 C53 1.495(13) . yes
C52 H52A 0.9900 . yes
C52 H52B 0.9900 . yes
C53 H53A 0.9800 . yes
C53 H53B 0.9800 . yes
C53 H53C 0.9800 . yes
C54 C55 1.484(18) . yes
C54 H54A 0.9900 . yes
C54 H54B 0.9900 . yes
C55 H55A 0.9800 . yes
C55 H55B 0.9800 . yes
C55 H55C 0.9800 . yes

loop_
_geom_torsion_atom_site_label_1
_geom_torsion_atom_site_label_2
_geom_torsion_atom_site_label_3
_geom_torsion_atom_site_label_4
_geom_torsion
_geom_torsion_site_symmetry_1
_geom_torsion_site_symmetry_2
_geom_torsion_site_symmetry_3
_geom_torsion_site_symmetry_4
_geom_torsion_publ_flag
C1 Mn1 P1 C8 48.4(3) . . . . yes
C13 Mn1 P1 C8 -120.9(3) . . . . yes
C14 Mn1 P1 C8 -84.3(3) . . . . yes
C12 Mn1 P1 C8 -131.8(4) . . . . yes
C15 Mn1 P1 C8 -52.8(3) . . . . yes
C11 Mn1 P1 C8 -59.1(5) . . . . yes
P2 Mn1 P1 C8 139.3(2) . . . . yes
C1 Mn1 P1 C5 -68.8(2) . . . . yes
C13 Mn1 P1 C5 122.0(3) . . . . yes
C14 Mn1 P1 C5 158.6(3) . . . . yes
C12 Mn1 P1 C5 111.1(4) . . . . yes
C15 Mn1 P1 C5 -169.9(3) . . . . yes
C11 Mn1 P1 C5 -176.2(4) . . . . yes
P2 Mn1 P1 C5 22.2(2) . . . . yes
C1 Mn1 P1 C7 173.8(3) . . . . yes
C13 Mn1 P1 C7 4.5(3) . . . . yes
C14 Mn1 P1 C7 41.1(3) . . . . yes
C12 Mn1 P1 C7 -6.4(4) . . . . yes
C15 Mn1 P1 C7 72.6(3) . . . . yes
C11 Mn1 P1 C7 66.4(5) . . . . yes
P2 Mn1 P1 C7 -95.3(3) . . . . yes
C1 Mn1 P2 C9 -32.9(2) . . . . yes
C13 Mn1 P2 C9 137.0(3) . . . . yes
C14 Mn1 P2 C9 154.5(3) . . . . yes
C12 Mn1 P2 C9 98.5(3) . . . . yes
C15 Mn1 P2 C9 89.1(4) . . . . yes
C11 Mn1 P2 C9 70.6(3) . . . . yes
P1 Mn1 P2 C9 -118.6(2) . . . . yes
C1 Mn1 P2 C6 85.7(3) . . . . yes
C13 Mn1 P2 C6 -104.4(3) . . . . yes
C14 Mn1 P2 C6 -86.9(4) . . . . yes
C12 Mn1 P2 C6 -142.9(3) . . . . yes
C15 Mn1 P2 C6 -152.3(4) . . . . yes
C11 Mn1 P2 C6 -170.8(3) . . . . yes
P1 Mn1 P2 C6 0.0(2) . . . . yes
C1 Mn1 P2 C10 -156.2(3) . . . . yes
C13 Mn1 P2 C10 13.7(3) . . . . yes
C14 Mn1 P2 C10 31.2(4) . . . . yes
C12 Mn1 P2 C10 -24.8(3) . . . . yes
C15 Mn1 P2 C10 -34.2(5) . . . . yes
C11 Mn1 P2 C10 -52.7(3) . . . . yes
P1 Mn1 P2 C10 118.1(2) . . . . yes
C13 Mn1 C1 C2 134(3) . . . . yes
C14 Mn1 C1 C2 86(3) . . . . yes
C12 Mn1 C1 C2 178(3) . . . . yes
C15 Mn1 C1 C2 113(3) . . . . yes
C11 Mn1 C1 C2 152(3) . . . . yes
P1 Mn1 C1 C2 -2(3) . . . . yes
P2 Mn1 C1 C2 -87(3) . . . . yes
Mn1 C1 C2 C3 -79(7) . . . . yes
C1 C2 C3 C4 40(11) . . . . yes
C2 C3 C4 Sn1 8(7) . . . . yes
C2 C3 C4 Sn2 177(7) . . . . yes
C28 Sn1 C4 C3 -166.9(4) . . . . yes
C22 Sn1 C4 C3 73.6(4) . . . . yes
C16 Sn1 C4 C3 -45.6(4) . . . . yes
C28 Sn1 C4 Sn2 23.9(4) . . . . yes
C22 Sn1 C4 Sn2 -95.6(3) . . . . yes
C16 Sn1 C4 Sn2 145.2(3) . . . . yes
C46 Sn2 C4 C3 -15.7(5) . . . . yes
C34 Sn2 C4 C3 -134.7(4) . . . . yes
C40 Sn2 C4 C3 105.0(5) . . . . yes
C46 Sn2 C4 Sn1 152.4(2) . . . . yes
C34 Sn2 C4 Sn1 33.4(3) . . . . yes
C40 Sn2 C4 Sn1 -86.9(3) . . . . yes
C8 P1 C5 C6 -172.0(4) . . . . yes
C7 P1 C5 C6 81.7(4) . . . . yes
Mn1 P1 C5 C6 -44.8(4) . . . . yes
P1 C5 C6 P2 44.0(5) . . . . yes
C9 P2 C6 C5 99.6(4) . . . . yes
C10 P2 C6 C5 -156.4(4) . . . . yes
Mn1 P2 C6 C5 -27.1(5) . . . . yes
C1 Mn1 C11 C12 147.6(4) . . . . yes
C13 Mn1 C11 C12 -37.6(4) . . . . yes
C14 Mn1 C11 C12 -80.5(5) . . . . yes
C15 Mn1 C11 C12 -117.7(6) . . . . yes
P1 Mn1 C11 C12 -108.5(5) . . . . yes
P2 Mn1 C11 C12 50.3(5) . . . . yes
C1 Mn1 C11 C15 -94.7(4) . . . . yes
C13 Mn1 C11 C15 80.1(4) . . . . yes
C14 Mn1 C11 C15 37.2(4) . . . . yes
C12 Mn1 C11 C15 117.7(6) . . . . yes
P1 Mn1 C11 C15 9.1(6) . . . . yes
P2 Mn1 C11 C15 168.0(3) . . . . yes
C15 C11 C12 C13 -0.7(6) . . . . yes
Mn1 C11 C12 C13 60.5(4) . . . . yes
C15 C11 C12 Mn1 -61.2(4) . . . . yes
C1 Mn1 C12 C11 -44.4(5) . . . . yes
C13 Mn1 C12 C11 119.0(6) . . . . yes
C14 Mn1 C12 C11 81.3(5) . . . . yes
C15 Mn1 C12 C11 37.8(4) . . . . yes
P1 Mn1 C12 C11 135.8(4) . . . . yes
P2 Mn1 C12 C11 -137.9(4) . . . . yes
C1 Mn1 C12 C13 -163.3(3) . . . . yes
C14 Mn1 C12 C13 -37.7(3) . . . . yes
C15 Mn1 C12 C13 -81.2(4) . . . . yes
C11 Mn1 C12 C13 -119.0(6) . . . . yes
P1 Mn1 C12 C13 16.8(5) . . . . yes
P2 Mn1 C12 C13 103.1(3) . . . . yes
C11 C12 C13 C14 0.0(6) . . . . yes
Mn1 C12 C13 C14 61.8(4) . . . . yes
C11 C12 C13 Mn1 -61.8(4) . . . . yes
C1 Mn1 C13 C14 -61.7(11) . . . . yes
C12 Mn1 C13 C14 -117.7(5) . . . . yes
C15 Mn1 C13 C14 -39.0(4) . . . . yes
C11 Mn1 C13 C14 -81.6(4) . . . . yes
P1 Mn1 C13 C14 72.7(4) . . . . yes
P2 Mn1 C13 C14 160.6(3) . . . . yes
C1 Mn1 C13 C12 56.0(11) . . . . yes
C14 Mn1 C13 C12 117.7(5) . . . . yes
C15 Mn1 C13 C12 78.7(4) . . . . yes
C11 Mn1 C13 C12 36.1(4) . . . . yes
P1 Mn1 C13 C12 -169.6(3) . . . . yes
P2 Mn1 C13 C12 -81.7(3) . . . . yes
C12 C13 C14 C15 0.6(6) . . . . yes
Mn1 C13 C14 C15 62.4(4) . . . . yes
C12 C13 C14 Mn1 -61.8(4) . . . . yes
C1 Mn1 C14 C13 161.9(4) . . . . yes
C12 Mn1 C14 C13 37.9(4) . . . . yes
C15 Mn1 C14 C13 115.8(6) . . . . yes
C11 Mn1 C14 C13 79.3(4) . . . . yes
P1 Mn1 C14 C13 -112.7(4) . . . . yes
P2 Mn1 C14 C13 -28.2(5) . . . . yes
C1 Mn1 C14 C15 46.1(5) . . . . yes
C13 Mn1 C14 C15 -115.8(6) . . . . yes
C12 Mn1 C14 C15 -77.9(4) . . . . yes
C11 Mn1 C14 C15 -36.4(4) . . . . yes
P1 Mn1 C14 C15 131.5(4) . . . . yes
P2 Mn1 C14 C15 -144.0(3) . . . . yes
C12 C11 C15 C14 1.1(6) . . . . yes
Mn1 C11 C15 C14 -60.1(4) . . . . yes
C12 C11 C15 Mn1 61.2(4) . . . . yes
C13 C14 C15 C11 -1.0(6) . . . . yes
Mn1 C14 C15 C11 60.9(4) . . . . yes
C13 C14 C15 Mn1 -61.9(4) . . . . yes
C1 Mn1 C15 C11 93.5(4) . . . . yes
C13 Mn1 C15 C11 -80.6(4) . . . . yes
C14 Mn1 C15 C11 -119.3(6) . . . . yes
C12 Mn1 C15 C11 -37.0(4) . . . . yes
P1 Mn1 C15 C11 -175.5(3) . . . . yes
P2 Mn1 C15 C11 -26.5(6) . . . . yes
C1 Mn1 C15 C14 -147.2(4) . . . . yes
C13 Mn1 C15 C14 38.7(4) . . . . yes
C12 Mn1 C15 C14 82.3(4) . . . . yes
C11 Mn1 C15 C14 119.3(6) . . . . yes
P1 Mn1 C15 C14 -56.2(4) . . . . yes
P2 Mn1 C15 C14 92.8(6) . . . . yes
C4 Sn1 C16 C21 176.4(4) . . . . yes
C28 Sn1 C16 C21 -56.6(4) . . . . yes
C22 Sn1 C16 C21 60.7(4) . . . . yes
C4 Sn1 C16 C17 -4.1(5) . . . . yes
C28 Sn1 C16 C17 122.9(4) . . . . yes
C22 Sn1 C16 C17 -119.8(4) . . . . yes
C21 C16 C17 C18 -2.8(9) . . . . yes
Sn1 C16 C17 C18 177.7(4) . . . . yes
C16 C17 C18 C19 2.8(9) . . . . yes
C17 C18 C19 C20 -1.2(9) . . . . yes
C18 C19 C20 C21 -0.4(9) . . . . yes
C17 C16 C21 C20 1.3(8) . . . . yes
Sn1 C16 C21 C20 -179.2(4) . . . . yes
C19 C20 C21 C16 0.4(8) . . . . yes
C4 Sn1 C22 C27 -25.3(5) . . . . yes
C28 Sn1 C22 C27 -150.5(4) . . . . yes
C16 Sn1 C22 C27 92.8(5) . . . . yes
C4 Sn1 C22 C23 154.3(4) . . . . yes
C28 Sn1 C22 C23 29.1(5) . . . . yes
C16 Sn1 C22 C23 -87.5(4) . . . . yes
C27 C22 C23 C24 -1.0(9) . . . . yes
Sn1 C22 C23 C24 179.4(5) . . . . yes
C22 C23 C24 C25 -0.6(10) . . . . yes
C23 C24 C25 C26 2.1(11) . . . . yes
C24 C25 C26 C27 -1.9(12) . . . . yes
C25 C26 C27 C22 0.3(12) . . . . yes
C23 C22 C27 C26 1.2(9) . . . . yes
Sn1 C22 C27 C26 -179.2(5) . . . . yes
C4 Sn1 C28 C29 -80.6(4) . . . . yes
C22 Sn1 C28 C29 37.5(4) . . . . yes
C16 Sn1 C28 C29 156.8(4) . . . . yes
C4 Sn1 C28 C33 100.8(4) . . . . yes
C22 Sn1 C28 C33 -141.0(4) . . . . yes
C16 Sn1 C28 C33 -21.8(5) . . . . yes
C33 C28 C29 C30 1.9(9) . . . . yes
Sn1 C28 C29 C30 -176.6(5) . . . . yes
C28 C29 C30 C31 -2.0(9) . . . . yes
C29 C30 C31 C32 0.9(10) . . . . yes
C30 C31 C32 C33 0.1(11) . . . . yes
C31 C32 C33 C28 -0.2(11) . . . . yes
C29 C28 C33 C32 -0.8(9) . . . . yes
Sn1 C28 C33 C32 177.8(5) . . . . yes
C4 Sn2 C34 C35 -124.6(5) . . . . yes
C46 Sn2 C34 C35 113.2(5) . . . . yes
C40 Sn2 C34 C35 -1.7(5) . . . . yes
C4 Sn2 C34 C39 58.5(5) . . . . yes
C46 Sn2 C34 C39 -63.7(5) . . . . yes
C40 Sn2 C34 C39 -178.5(4) . . . . yes
C39 C34 C35 C36 0.3(9) . . . . yes
Sn2 C34 C35 C36 -176.5(5) . . . . yes
C34 C35 C36 C37 -3.1(10) . . . . yes
C35 C36 C37 C38 3.5(12) . . . . yes
C36 C37 C38 C39 -1.2(13) . . . . yes
C37 C38 C39 C34 -1.6(12) . . . . yes
C35 C34 C39 C38 2.0(10) . . . . yes
Sn2 C34 C39 C38 178.8(6) . . . . yes
C4 Sn2 C40 C45 56.5(5) . . . . yes
C46 Sn2 C40 C45 -179.6(4) . . . . yes
C34 Sn2 C40 C45 -64.6(5) . . . . yes
C4 Sn2 C40 C41 -124.6(4) . . . . yes
C46 Sn2 C40 C41 -0.8(4) . . . . yes
C34 Sn2 C40 C41 114.3(4) . . . . yes
C45 C40 C41 C42 0.4(8) . . . . yes
Sn2 C40 C41 C42 -178.4(4) . . . . yes
C40 C41 C42 C43 -0.8(9) . . . . yes
C41 C42 C43 C44 0.9(11) . . . . yes
C42 C43 C44 C45 -0.7(11) . . . . yes
C41 C40 C45 C44 -0.2(9) . . . . yes
Sn2 C40 C45 C44 178.6(5) . . . . yes
C43 C44 C45 C40 0.3(10) . . . . yes
C4 Sn2 C46 C51 -149.7(4) . . . . yes
C34 Sn2 C46 C51 -29.4(4) . . . . yes
C40 Sn2 C46 C51 86.4(4) . . . . yes
C4 Sn2 C46 C47 31.1(5) . . . . yes
C34 Sn2 C46 C47 151.4(4) . . . . yes
C40 Sn2 C46 C47 -92.8(4) . . . . yes
C51 C46 C47 C48 -1.9(8) . . . . yes
Sn2 C46 C47 C48 177.2(4) . . . . yes
C46 C47 C48 C49 0.5(8) . . . . yes
C47 C48 C49 C50 1.8(9) . . . . yes
C48 C49 C50 C51 -2.8(9) . . . . yes
C47 C46 C51 C50 1.0(8) . . . . yes
Sn2 C46 C51 C50 -178.2(4) . . . . yes
C49 C50 C51 C46 1.4(9) . . . . yes
C54 O1 C52 C53 179.0(10) . . . . yes
C52 O1 C54 C55 172.3(9) . . . . yes
